data_2300272
loop_
_publ_author_name
'Pagola, Silvina'
'Stephens, Peter W.'

_publ_section_title
;
 <i>PSSP</i>, a computer program for the crystal structure solution of
 molecular materials from X-ray powder diffraction data
;
_journal_issue 2
_journal_name_full 'Journal of Applied Crystallography'
_journal_page_first 370
_journal_page_last 376
_journal_paper_doi 10.1107/S0021889810005509
_journal_volume 43
_journal_year 2010
_chemical_formula_moiety 'C2 H4 N4 S'
_chemical_formula_sum 'C2 H4 N4 S'
_chemical_formula_weight 116.16
_chemical_name_systematic ' 3-amino-5-mercapto-1,2,4-triazole'
_space_group_IT_number 14
_symmetry_cell_setting monoclinic
_symmetry_space_group_name_Hall '-P 2yab'
_symmetry_space_group_name_H-M 'P 1 21/a 1'
_atom_sites_solution_hydrogens geom
_cell_angle_alpha 90.0
_cell_angle_beta 102.126(2)
_cell_angle_gamma 90.0
_cell_formula_units_Z 4
_cell_length_a 9.8490(2)
_cell_length_b 12.3828(2)
_cell_length_c 3.99952(7)
_cell_measurement_temperature 298
_cell_volume 476.891(15)
_diffrn_measurement_device_type 'Huber adapted'
_diffrn_radiation_polarisn_ratio 0.97
_diffrn_radiation_type synchrotron
_diffrn_radiation_wavelength 1.1497
_diffrn_reflns_limit_h_max 9
_diffrn_reflns_limit_k_max 11
_diffrn_reflns_limit_l_max 3
_exptl_absorpt_coefficient_mu 2.393
_exptl_absorpt_correction_type none
_exptl_crystal_density_diffrn 1.618
_exptl_crystal_F_000 240.0
_pd_char_colour white
_pd_char_particle_morphology powder
_pd_proc_info_excluded_regions
;
Excluded due to narrow impurity peaks:
23.43-23.65; 33.44-33.59; 41.298-41.4215; 
54.2-54.3; 59.84-60.02 degrees. Also 64.40-64.56
degrees.
;
_pd_proc_ls_background_function
;
GSAS Background function number 2 with 36 terms.
;
_pd_proc_ls_peak_cutoff 0.00900
_pd_proc_ls_pref_orient_corr none
_pd_proc_ls_profile_function
;
 Pseudovoigt profile function as parameterized in
 P. Thompson et al. J. Appl. Cryst. 20 (1987) 79-83, with 
 asymmetry correction of L. W. Finger et al. 
 J. Appl. Cryst.27 (1994) 892-900, and microstrain broadening 
 by P. W. Stephens, J. Appl. Cryst. 32 (1999) 281-289.
;
_pd_proc_ls_prof_R_factor 0.0586
_pd_proc_ls_prof_wR_expected 0.0494
_pd_proc_ls_prof_wR_factor 0.0622
_refine_diff_density_max 0.293
_refine_diff_density_min -0.304
_refine_ls_extinction_method none
_refine_ls_goodness_of_fit_all 1.27
_refine_ls_hydrogen_treatment constr
_refine_ls_matrix_type full
_refine_ls_number_parameters 94
_refine_ls_number_restraints 34
_refine_ls_R_Fsqd_factor 0.06619
_refine_ls_R_I_factor 0.0491
_refine_ls_shift/su_max 0.11
_refine_ls_shift/su_mean 0.02
_reflns_number_total 398
_cod_data_source_file hx5102.cif
_cod_data_source_block 3-amino-5-mercapto-1,2,4-triazole
_cod_original_sg_symbol_H-M 'P 21/a'
_cod_database_code 2300272

loop_
_symmetry_equiv_pos_site_id
_symmetry_equiv_pos_as_xyz
1 +x,+y,+z
2 -x+1/2,+y+1/2,-z
-1 -x,-y,-z
-2 +x+1/2,-y+1/2,+z

loop_
_atom_site_type_symbol
_atom_site_label
_atom_site_fract_x
_atom_site_fract_y
_atom_site_fract_z
_atom_site_occupancy
_atom_site_thermal_displace_type
_atom_site_U_iso_or_equiv
_atom_site_symmetry_multiplicity
S S1 -0.7659(6) -0.5256(5) -1.005(2) 1.0 Uiso 0.033(2) 4
N N1 -1.0160(9) -0.6233(9) -1.254(5) 1.0 Uiso 0.038(8) 4
N N2 -1.0535(8) -0.724(1) -1.414(1) 1.0 Uiso 0.043(7) 4
C C3 -0.9458(9) -0.772(1) -1.480(5) 1.0 Uiso 0.04(1) 4
N N3 -0.952(1) -0.865(1) -1.648(5) 1.0 Uiso 0.053(8) 4
N N4 -0.8263(9) -0.715(1) -1.354(4) 1.0 Uiso 0.026(6) 4
C C5 -0.8741(7) -0.6254(9) -1.223(5) 1.0 Uiso 0.036(9) 4
H H1 -0.843 -0.449 -0.90 1.0 Uiso 0.039 4
H H3A -1.031 -0.896 -1.72 1.0 Uiso 0.06 4
H H3B -0.877 -0.895 -1.67 1.0 Uiso 0.06 4
H H2 -1.138 -0.746 -1.48 1.0 Uiso 0.052 4

loop_
_geom_angle_atom_site_label_1
_geom_angle_atom_site_label_2
_geom_angle_atom_site_label_3
_geom_angle
_geom_angle_site_symmetry_1
_geom_angle_site_symmetry_2
_geom_angle_site_symmetry_3
_geom_angle_publ_flag
N4 C5 N1 114.2(11) 1_555 . 1_555 n
N4 C5 S1 123.3(7) 1_555 . 1_555 n
N1 C5 S1 122.3(10) 1_555 . 1_555 n
C5 N4 C3 102.9(9) 1_555 . 1_555 n
C5 N1 N2 100.8(10) 1_555 . 1_555 n
N4 C3 N2 111.5(12) 1_555 . 1_555 n
N4 C3 N3 125.2(10) 1_555 . 1_555 n
N2 C3 N3 123.4(11) 1_555 . 1_555 n
N1 N2 C3 110.5(9) 1_555 . 1_555 n
N1 N2 H2 124 1_555 . 1_555 n
C3 N2 H2 125 1_555 . 1_555 n
C3 N3 H3A 120 1_555 . 1_555 n
C3 N3 H3B 119 1_555 . 1_555 n
H3A N3 H3B 121 1_555 . 1_555 n
C5 S1 H1 109.4 1_555 . 1_555 n

loop_
_geom_bond_atom_site_label_1
_geom_bond_atom_site_label_2
_geom_bond_distance
_geom_bond_site_symmetry_1
_geom_bond_site_symmetry_2
_geom_bond_publ_flag
C5 N4 1.353(17) . 1_555 n
C5 S1 1.742(15) . 1_555 n
N1 C5 1.377(13) . 1_555 n
N1 N2 1.415(17) . 1_555 n
C3 N4 1.374(17) . 1_555 n
C3 N3 1.33(2) . 1_555 n
N2 C3 1.291(14) . 1_555 n
N2 H2 0.863 . 1_555 n
N3 H3A 0.86 . 1_555 n
N3 H3B 0.85 . 1_555 n
S1 H1 1.34 . 1_555 n
